data_7200906
loop_
_publ_author_name
'Yang, Qing-Feng'
'Yu, Yang'
'Song, Tian-You'
'Yu, Jie-Hui'
'Zhang, Xiao'
'Xu, Ji-Qing'
'Wang, Tie-Gang'

_publ_section_title
;
 2D and 3D networks of lanthanide with mixed dicarboxylate ligands:
 syntheses, crystal structures and photoluminescent properties
;
_journal_issue 8
_journal_name_full CrystEngComm
_journal_page_first 1642
_journal_paper_doi 10.1039/b900522f
_journal_volume 11
_journal_year 2009
_chemical_formula_moiety 'C25 H18 Ce2 K O17'
_chemical_formula_sum 'C25 H18 Ce2 K O17'
_chemical_formula_weight 909.73
_chemical_melting_point ?
_chemical_name_systematic
;
?
;
_space_group_IT_number 2
_symmetry_cell_setting triclinic
_symmetry_space_group_name_Hall '-P 1'
_symmetry_space_group_name_H-M 'P -1'
_atom_sites_solution_hydrogens geom
_atom_sites_solution_primary direct
_atom_sites_solution_secondary difmap
_audit_creation_method SHELXL-97
_cell_angle_alpha 93.8060(10)
_cell_angle_beta 112.6500(10)
_cell_angle_gamma 98.5580(10)
_cell_formula_units_Z 2
_cell_length_a 10.4541(7)
_cell_length_b 11.7756(8)
_cell_length_c 12.3649(9)
_cell_measurement_reflns_used 6809
_cell_measurement_temperature 293(2)
_cell_measurement_theta_max 28.32
_cell_measurement_theta_min 1.77
_cell_volume 1376.30(17)
_computing_cell_refinement 'Bruker SMART'
_computing_data_collection 'Bruker SMART'
_computing_data_reduction 'Bruker SAINT'
_computing_molecular_graphics 'DIAMOND (Brandenburg, 1999)'
_computing_publication_material 'SHELXL-97 (Sheldrick, 1997)'
_computing_structure_refinement 'SHELXL-97 (Sheldrick, 1997)'
_computing_structure_solution 'SHELXS-97 (Sheldrick, 1990)'
_diffrn_ambient_temperature 293(2)
_diffrn_detector_area_resol_mean 9.00cm
_diffrn_measured_fraction_theta_full 0.992
_diffrn_measured_fraction_theta_max 0.992
_diffrn_measurement_device_type 'Siemens Smart CCD'
_diffrn_measurement_method '\w scan'
_diffrn_radiation_monochromator graphite
_diffrn_radiation_source 'fine-focus sealed tube'
_diffrn_radiation_type MoK\a
_diffrn_radiation_wavelength 0.71073
_diffrn_reflns_av_R_equivalents 0.0680
_diffrn_reflns_av_sigmaI/netI 0.0469
_diffrn_reflns_limit_h_max 13
_diffrn_reflns_limit_h_min -12
_diffrn_reflns_limit_k_max 15
_diffrn_reflns_limit_k_min -15
_diffrn_reflns_limit_l_max 16
_diffrn_reflns_limit_l_min -15
_diffrn_reflns_number 10149
_diffrn_reflns_theta_full 28.32
_diffrn_reflns_theta_max 28.32
_diffrn_reflns_theta_min 1.77
_diffrn_standards_decay_% 0
_diffrn_standards_interval_count 0
_diffrn_standards_interval_time 0
_diffrn_standards_number 0
_exptl_absorpt_coefficient_mu 3.502
_exptl_absorpt_correction_T_max 0.5910
_exptl_absorpt_correction_T_min 0.3610
_exptl_absorpt_correction_type empirical
_exptl_absorpt_process_details SADABS
_exptl_crystal_colour colorless
_exptl_crystal_density_diffrn 2.195
_exptl_crystal_density_meas ?
_exptl_crystal_density_method 'not measured'
_exptl_crystal_description block
_exptl_crystal_F_000 878
_exptl_crystal_size_max 0.30
_exptl_crystal_size_mid 0.25
_exptl_crystal_size_min 0.15
_refine_diff_density_max 2.080
_refine_diff_density_min -2.218
_refine_diff_density_rms 0.245
_refine_ls_extinction_method none
_refine_ls_goodness_of_fit_ref 1.108
_refine_ls_hydrogen_treatment constr
_refine_ls_matrix_type full
_refine_ls_number_parameters 406
_refine_ls_number_reflns 6809
_refine_ls_number_restraints 0
_refine_ls_restrained_S_all 1.108
_refine_ls_R_factor_all 0.0400
_refine_ls_R_factor_gt 0.0348
_refine_ls_shift/su_max 0.002
_refine_ls_shift/su_mean 0.000
_refine_ls_structure_factor_coef Fsqd
_refine_ls_weighting_details 'calc w=1/[\s^2^(Fo^2^)+(0.0698P)^2^+0.9064P] where P=(Fo^2^+2Fc^2^)/3'
_refine_ls_weighting_scheme calc
_refine_ls_wR_factor_gt 0.0970
_refine_ls_wR_factor_ref 0.1072
_reflns_number_gt 6081
_reflns_number_total 6809
_reflns_threshold_expression >2sigma(I)
_cod_data_source_file b900522f.txt
_cod_data_source_block 9
_cod_depositor_comments
;
The following automatic conversions were performed:
'_symmetry_cell_setting' value 'Triclinic' changed to 'triclinic'
according to '/home/saulius/struct/CIF-dictionaries/cif_core.dic'
dictionary named 'cif_core.dic' version 2.4.1 from 2010-06-29.

Automatic conversion script
Id: cif_fix_enum 1527 2010-12-29 10:47:43Z saulius 

The following automatic conversions were performed:

'_chemical_melting_point' value 'not measured' was changed to '?' -
the value is undefined or not given.

Automatic conversion script
Id: cif_fix_values 1646 2011-03-28 12:23:43Z adriana 

The following automatic conversions were performed:

'_exptl_crystal_density_meas' value 'none' was changed to '?' - the
value is perceived as not measured.

Automatic conversion script
Id: cif_fix_values 3008 2015-01-20 13:52:24Z robertas 
;
_cod_original_sg_symbol_H-M P-1
_cod_database_code 7200906

loop_
_symmetry_equiv_pos_as_xyz
'x, y, z'
'-x, -y, -z'

loop_
_atom_site_label
_atom_site_type_symbol
_atom_site_fract_x
_atom_site_fract_y
_atom_site_fract_z
_atom_site_U_iso_or_equiv
_atom_site_adp_type
_atom_site_occupancy
_atom_site_symmetry_multiplicity
_atom_site_calc_flag
_atom_site_refinement_flags
_atom_site_disorder_assembly
_atom_site_disorder_group
C1 C 0.4637(4) 0.6879(3) 0.4085(3) 0.0172(7) Uani 1 1 d . . .
C2 C 0.5361(4) 0.8063(3) 0.4086(3) 0.0203(7) Uani 1 1 d . . .
C3 C 0.5367(4) 0.8410(3) 0.3028(3) 0.0207(8) Uani 1 1 d . . .
H3 H 0.4945 0.7889 0.2335 0.025 Uiso 1 1 calc R . .
C4 C 0.5994(5) 0.9518(3) 0.3006(4) 0.0224(8) Uani 1 1 d . . .
C5 C 0.6683(6) 1.0280(4) 0.4059(4) 0.0367(12) Uani 1 1 d . . .
H5 H 0.7113 1.1027 0.4049 0.044 Uiso 1 1 calc R . .
C6 C 0.6729(7) 0.9931(5) 0.5112(4) 0.0456(15) Uani 1 1 d . . .
H6 H 0.7217 1.0433 0.5814 0.055 Uiso 1 1 calc R . .
C7 C 0.6052(6) 0.8835(4) 0.5126(4) 0.0340(11) Uani 1 1 d . . .
H7 H 0.6058 0.8612 0.5835 0.041 Uiso 1 1 calc R . .
C8 C 0.5918(4) 0.9903(3) 0.1852(3) 0.0181(7) Uani 1 1 d . . .
C9 C 0.8860(4) 0.7766(3) 1.0988(3) 0.0180(7) Uani 1 1 d . . .
C10 C 0.9628(4) 0.8974(3) 1.1570(3) 0.0186(7) Uani 1 1 d . . .
C11 C 1.0760(4) 0.9508(3) 1.1331(3) 0.0186(7) Uani 1 1 d . . .
H11 H 1.1090 0.9094 1.0859 0.022 Uiso 1 1 calc R . .
C12 C 1.1398(4) 1.0663(3) 1.1799(3) 0.0193(7) Uani 1 1 d . . .
C13 C 1.0917(5) 1.1261(4) 1.2532(4) 0.0282(9) Uani 1 1 d . . .
H13 H 1.1330 1.2031 1.2841 0.034 Uiso 1 1 calc R . .
C14 C 0.9827(5) 1.0719(4) 1.2803(5) 0.0349(11) Uani 1 1 d . . .
H14 H 0.9526 1.1121 1.3306 0.042 Uiso 1 1 calc R . .
C15 C 0.9189(5) 0.9585(4) 1.2328(4) 0.0282(9) Uani 1 1 d . . .
H15 H 0.8460 0.9225 1.2514 0.034 Uiso 1 1 calc R . .
C16 C 1.2598(4) 1.1222(3) 1.1508(3) 0.0176(7) Uani 1 1 d . . .
C17 C 0.2793(4) 0.6668(3) 0.7110(3) 0.0155(7) Uani 1 1 d . . .
C18 C 0.1525(4) 0.6598(3) 0.5998(3) 0.0154(7) Uani 1 1 d . . .
C19 C 0.0180(4) 0.6332(3) 0.6006(3) 0.0154(7) Uani 1 1 d . . .
H19 H 0.0087 0.6205 0.6709 0.018 Uiso 1 1 calc R . .
C20 C -0.1016(4) 0.6257(3) 0.4974(3) 0.0174(7) Uani 1 1 d . . .
C21 C -0.0873(4) 0.6482(4) 0.3924(4) 0.0235(8) Uani 1 1 d . . .
H21 H -0.1673 0.6431 0.3230 0.028 Uiso 1 1 calc R . .
C22 C 0.0449(4) 0.6778(4) 0.3915(4) 0.0259(9) Uani 1 1 d . . .
H22 H 0.0541 0.6955 0.3224 0.031 Uiso 1 1 calc R . .
C23 C 0.1643(4) 0.6810(4) 0.4941(4) 0.0208(8) Uani 1 1 d . . .
H23 H 0.2532 0.6976 0.4922 0.025 Uiso 1 1 calc R . .
C24 C -0.2434(4) 0.5866(3) 0.5000(3) 0.0159(7) Uani 1 1 d . . .
C25 C 0.5252(4) 0.4808(3) 0.9507(3) 0.0134(6) Uani 1 1 d . . .
Ce1 Ce 0.578686(19) 0.575448(16) 0.688348(16) 0.01174(8) Uani 1 1 d . . .
Ce2 Ce 0.52108(2) 0.771246(16) 0.939807(16) 0.01344(8) Uani 1 1 d . . .
K1 K 0.79029(10) 0.33869(9) 0.90276(9) 0.0297(2) Uani 1 1 d . . .
O1 O 0.4816(3) 0.6515(3) 0.5051(3) 0.0251(6) Uani 1 1 d . . .
O2 O 0.3859(3) 0.6274(2) 0.3089(3) 0.0214(6) Uani 1 1 d . . .
O3 O 0.5619(4) 0.9124(3) 0.1002(3) 0.0261(6) Uani 1 1 d . . .
O4 O 0.6158(3) 1.0964(2) 0.1800(3) 0.0247(6) Uani 1 1 d . . .
O5 O 0.7574(3) 0.7493(3) 1.0794(3) 0.0248(6) Uani 1 1 d . . .
O6 O 0.9555(3) 0.7077(3) 1.0723(3) 0.0301(7) Uani 1 1 d . . .
O7 O 1.3134(3) 1.2298(2) 1.1893(3) 0.0239(6) Uani 1 1 d . . .
O8 O 1.3026(3) 1.0665(3) 1.0873(3) 0.0264(6) Uani 1 1 d . . .
O9 O 0.2668(3) 0.6574(3) 0.8073(2) 0.0210(6) Uani 1 1 d . . .
O10 O 0.4020(3) 0.6872(2) 0.7087(2) 0.0181(5) Uani 1 1 d . . .
O11 O -0.2512(3) 0.5897(3) 0.5987(3) 0.0224(6) Uani 1 1 d . . .
O12 O -0.3460(3) 0.5498(2) 0.4013(3) 0.0203(6) Uani 1 1 d . . .
O13 O 0.5444(3) 0.5572(2) 0.8889(2) 0.0171(5) Uani 1 1 d . . .
O14 O 0.4572(3) 0.6213(2) 1.0581(2) 0.0190(5) Uani 1 1 d . . .
O1W O 0.8191(3) 0.5682(3) 0.8539(3) 0.0241(6) Uani 1 1 d . . .
O2W O 0.9174(4) 0.4749(3) 1.1205(3) 0.0334(7) Uani 1 1 d . . .
O3W O 0.7331(5) 0.1723(3) 1.0186(3) 0.0427(9) Uani 1 1 d . . .

loop_
_atom_site_aniso_label
_atom_site_aniso_U_11
_atom_site_aniso_U_22
_atom_site_aniso_U_33
_atom_site_aniso_U_23
_atom_site_aniso_U_13
_atom_site_aniso_U_12
C1 0.0157(16) 0.0199(18) 0.0180(17) 0.0026(14) 0.0088(14) 0.0038(14)
C2 0.025(2) 0.0183(18) 0.0141(17) -0.0004(14) 0.0063(15) 0.0003(15)
C3 0.026(2) 0.0174(18) 0.0134(16) -0.0024(13) 0.0055(15) -0.0018(15)
C4 0.029(2) 0.0185(18) 0.0201(18) -0.0009(15) 0.0119(16) 0.0011(15)
C5 0.055(3) 0.020(2) 0.023(2) -0.0045(17) 0.010(2) -0.012(2)
C6 0.070(4) 0.032(3) 0.019(2) -0.0063(18) 0.012(2) -0.018(3)
C7 0.053(3) 0.027(2) 0.0148(19) -0.0011(16) 0.0102(19) -0.003(2)
C8 0.0194(17) 0.0171(17) 0.0185(17) 0.0008(14) 0.0081(14) 0.0043(14)
C9 0.0148(16) 0.0182(17) 0.0175(17) 0.0021(13) 0.0043(14) -0.0012(13)
C10 0.0130(16) 0.0177(17) 0.0226(18) 0.0003(14) 0.0062(14) -0.0010(13)
C11 0.0171(17) 0.0174(18) 0.0179(17) -0.0021(13) 0.0067(14) -0.0039(14)
C12 0.0152(17) 0.0188(18) 0.0195(17) -0.0026(14) 0.0064(14) -0.0056(14)
C13 0.025(2) 0.0193(19) 0.037(2) -0.0089(17) 0.0144(18) -0.0062(16)
C14 0.032(2) 0.030(2) 0.046(3) -0.015(2) 0.026(2) -0.0057(19)
C15 0.022(2) 0.028(2) 0.037(2) -0.0058(18) 0.0194(19) -0.0046(16)
C16 0.0123(16) 0.0174(17) 0.0173(17) 0.0011(13) 0.0025(13) -0.0042(13)
C17 0.0111(15) 0.0130(16) 0.0186(17) -0.0035(13) 0.0033(13) 0.0005(12)
C18 0.0117(16) 0.0158(16) 0.0152(16) -0.0034(13) 0.0037(13) -0.0009(13)
C19 0.0108(15) 0.0185(17) 0.0155(16) -0.0018(13) 0.0062(13) -0.0022(13)
C20 0.0116(16) 0.0206(18) 0.0168(17) -0.0006(14) 0.0053(14) -0.0038(13)
C21 0.0134(17) 0.035(2) 0.0157(17) 0.0018(15) 0.0018(14) -0.0026(15)
C22 0.0203(19) 0.040(2) 0.0172(18) 0.0040(16) 0.0095(16) -0.0005(17)
C23 0.0144(17) 0.027(2) 0.0209(18) -0.0007(15) 0.0095(15) -0.0015(14)
C24 0.0113(16) 0.0172(17) 0.0181(17) -0.0027(13) 0.0062(13) 0.0007(13)
C25 0.0114(15) 0.0147(16) 0.0124(15) -0.0001(12) 0.0045(12) -0.0016(12)
Ce1 0.00940(11) 0.01318(12) 0.01065(11) -0.00133(7) 0.00369(8) -0.00157(7)
Ce2 0.01429(12) 0.01108(11) 0.01282(12) -0.00076(7) 0.00508(8) -0.00200(8)
K1 0.0240(4) 0.0331(5) 0.0301(5) 0.0069(4) 0.0082(4) 0.0058(4)
O1 0.0250(15) 0.0346(17) 0.0204(14) 0.0122(12) 0.0119(12) 0.0085(12)
O2 0.0249(14) 0.0163(13) 0.0195(13) -0.0007(10) 0.0071(11) -0.0002(11)
O3 0.0389(18) 0.0218(14) 0.0182(14) -0.0016(11) 0.0130(13) 0.0046(13)
O4 0.0323(16) 0.0164(13) 0.0248(15) 0.0042(11) 0.0106(13) 0.0046(12)
O5 0.0126(13) 0.0245(15) 0.0281(15) -0.0006(12) 0.0026(11) -0.0068(11)
O6 0.0225(15) 0.0237(15) 0.0409(19) -0.0081(13) 0.0125(14) 0.0002(12)
O7 0.0205(14) 0.0170(14) 0.0268(15) -0.0029(11) 0.0066(12) -0.0084(11)
O8 0.0270(16) 0.0209(14) 0.0350(17) -0.0020(12) 0.0204(14) -0.0044(12)
O9 0.0153(13) 0.0288(15) 0.0161(13) 0.0006(11) 0.0055(10) -0.0013(11)
O10 0.0122(12) 0.0213(13) 0.0189(13) -0.0009(10) 0.0062(10) -0.0009(10)
O11 0.0145(13) 0.0329(16) 0.0198(14) -0.0004(12) 0.0094(11) -0.0006(11)
O12 0.0134(13) 0.0217(14) 0.0203(13) -0.0054(11) 0.0048(10) -0.0042(10)
O13 0.0211(13) 0.0153(12) 0.0164(12) 0.0020(10) 0.0103(11) 0.0001(10)
O14 0.0248(14) 0.0138(12) 0.0222(13) 0.0015(10) 0.0142(11) 0.0024(10)
O1W 0.0177(14) 0.0289(15) 0.0197(14) -0.0041(11) 0.0028(11) 0.0028(11)
O2W 0.0266(17) 0.0389(19) 0.0361(18) 0.0053(15) 0.0146(14) 0.0042(14)
O3W 0.061(3) 0.0313(19) 0.040(2) 0.0025(15) 0.0294(19) -0.0045(17)

loop_
_atom_type_symbol
_atom_type_description
_atom_type_scat_dispersion_real
_atom_type_scat_dispersion_imag
_atom_type_scat_source
C C 0.0033 0.0016 'International Tables Vol C Tables 4.2.6.8 and 6.1.1.4'
H H 0.0000 0.0000 'International Tables Vol C Tables 4.2.6.8 and 6.1.1.4'
O O 0.0106 0.0060 'International Tables Vol C Tables 4.2.6.8 and 6.1.1.4'
Ce Ce -0.2486 2.6331 'International Tables Vol C Tables 4.2.6.8 and 6.1.1.4'
K K 0.2009 0.2494 'International Tables Vol C Tables 4.2.6.8 and 6.1.1.4'

loop_
_geom_angle_atom_site_label_1
_geom_angle_atom_site_label_2
_geom_angle_atom_site_label_3
_geom_angle
_geom_angle_site_symmetry_1
_geom_angle_site_symmetry_3
_geom_angle_publ_flag
O1 C1 O2 122.8(4) . . ?
O1 C1 C2 119.1(4) . . ?
O2 C1 C2 118.0(3) . . ?
C7 C2 C3 119.1(4) . . ?
C7 C2 C1 121.2(4) . . ?
C3 C2 C1 119.7(3) . . ?
C4 C3 C2 120.4(4) . . ?
C3 C4 C5 119.5(4) . . ?
C3 C4 C8 119.9(3) . . ?
C5 C4 C8 120.5(4) . . ?
C6 C5 C4 120.4(4) . . ?
C5 C6 C7 120.0(4) . . ?
C6 C7 C2 120.4(4) . . ?
O4 C8 O3 124.4(4) . . ?
O4 C8 C4 118.4(3) . . ?
O3 C8 C4 117.1(3) . . ?
O5 C9 O6 123.7(4) . . ?
O5 C9 C10 118.5(4) . . ?
O6 C9 C10 117.8(3) . . ?
C15 C10 C11 119.3(4) . . ?
C15 C10 C9 120.1(3) . . ?
C11 C10 C9 120.5(3) . . ?
C10 C11 C12 120.3(4) . . ?
C13 C12 C11 119.1(4) . . ?
C13 C12 C16 121.7(3) . . ?
C11 C12 C16 119.1(3) . . ?
C14 C13 C12 120.6(4) . . ?
C15 C14 C13 120.1(4) . . ?
C14 C15 C10 120.5(4) . . ?
O8 C16 O7 120.6(4) . . ?
O8 C16 C12 120.6(3) . . ?
O7 C16 C12 118.8(3) . . ?
O8 C16 Ce2 56.0(2) . 2_777 ?
O7 C16 Ce2 64.7(2) . 2_777 ?
C12 C16 Ce2 173.1(3) . 2_777 ?
O9 C17 O10 120.2(3) . . ?
O9 C17 C18 120.4(3) . . ?
O10 C17 C18 119.3(3) . . ?
C23 C18 C19 118.9(3) . . ?
C23 C18 C17 121.4(3) . . ?
C19 C18 C17 119.7(3) . . ?
C20 C19 C18 120.5(3) . . ?
C19 C20 C21 119.6(3) . . ?
C19 C20 C24 118.7(3) . . ?
C21 C20 C24 121.6(3) . . ?
C22 C21 C20 120.3(4) . . ?
C21 C22 C23 119.9(4) . . ?
C22 C23 C18 120.8(4) . . ?
O11 C24 O12 125.1(3) . . ?
O11 C24 C20 118.0(3) . . ?
O12 C24 C20 116.9(3) . . ?
O14 C25 O13 126.8(3) 2_667 . ?
O14 C25 C25 117.1(4) 2_667 2_667 ?
O13 C25 C25 116.1(4) . 2_667 ?
O1 Ce1 O11 71.35(10) . 1_655 ?
O1 Ce1 O12 79.67(10) . 2_566 ?
O11 Ce1 O12 123.55(10) 1_655 2_566 ?
O1 Ce1 O2 120.75(10) . 2_666 ?
O11 Ce1 O2 82.31(10) 1_655 2_666 ?
O12 Ce1 O2 72.46(10) 2_566 2_666 ?
O1 Ce1 O10 74.51(10) . . ?
O11 Ce1 O10 138.15(10) 1_655 . ?
O12 Ce1 O10 71.72(9) 2_566 . ?
O2 Ce1 O10 137.09(9) 2_666 . ?
O1 Ce1 O7 94.71(11) . 2_777 ?
O11 Ce1 O7 93.05(11) 1_655 2_777 ?
O12 Ce1 O7 137.52(10) 2_566 2_777 ?
O2 Ce1 O7 139.82(10) 2_666 2_777 ?
O10 Ce1 O7 66.26(9) . 2_777 ?
O1 Ce1 O1W 140.41(10) . . ?
O11 Ce1 O1W 73.37(10) 1_655 . ?
O12 Ce1 O1W 136.34(10) 2_566 . ?
O2 Ce1 O1W 70.72(10) 2_666 . ?
O10 Ce1 O1W 125.30(9) . . ?
O7 Ce1 O1W 69.73(10) 2_777 . ?
O1 Ce1 O13 141.17(9) . . ?
O11 Ce1 O13 144.66(9) 1_655 . ?
O12 Ce1 O13 83.97(9) 2_566 . ?
O2 Ce1 O13 86.57(9) 2_666 . ?
O10 Ce1 O13 66.94(9) . . ?
O7 Ce1 O13 74.41(9) 2_777 . ?
O1W Ce1 O13 71.29(9) . . ?
O3 Ce2 O4 84.13(10) 1_556 2_676 ?
O3 Ce2 O5 78.87(11) 1_556 . ?
O4 Ce2 O5 145.02(10) 2_676 . ?
O3 Ce2 O14 87.14(10) 1_556 . ?
O4 Ce2 O14 130.99(10) 2_676 . ?
O5 Ce2 O14 78.67(10) . . ?
O3 Ce2 O8 79.11(10) 1_556 2_777 ?
O4 Ce2 O8 72.50(11) 2_676 2_777 ?
O5 Ce2 O8 74.38(10) . 2_777 ?
O14 Ce2 O8 151.60(10) . 2_777 ?
O3 Ce2 O9 121.34(10) 1_556 . ?
O4 Ce2 O9 70.97(10) 2_676 . ?
O5 Ce2 O9 143.62(10) . . ?
O14 Ce2 O9 73.12(9) . . ?
O8 Ce2 O9 135.16(10) 2_777 . ?
O3 Ce2 O13 142.43(10) 1_556 . ?
O4 Ce2 O13 132.24(9) 2_676 . ?
O5 Ce2 O13 73.75(9) . . ?
O14 Ce2 O13 62.79(8) . . ?
O8 Ce2 O13 116.51(9) 2_777 . ?
O9 Ce2 O13 73.14(9) . . ?
O3 Ce2 O10 152.13(10) 1_556 . ?
O4 Ce2 O10 68.03(9) 2_676 . ?
O5 Ce2 O10 125.17(9) . . ?
O14 Ce2 O10 109.71(9) . . ?
O8 Ce2 O10 93.24(9) 2_777 . ?
O9 Ce2 O10 49.05(8) . . ?
O13 Ce2 O10 64.77(8) . . ?
O3 Ce2 O7 125.04(10) 1_556 2_777 ?
O4 Ce2 O7 92.23(10) 2_676 2_777 ?
O5 Ce2 O7 73.58(10) . 2_777 ?
O14 Ce2 O7 130.70(9) . 2_777 ?
O8 Ce2 O7 48.18(9) 2_777 2_777 ?
O9 Ce2 O7 108.62(9) . 2_777 ?
O13 Ce2 O7 70.65(8) . 2_777 ?
O10 Ce2 O7 60.13(8) . 2_777 ?
O3 Ce2 C16 101.25(11) 1_556 2_777 ?
O4 Ce2 C16 82.34(10) 2_676 2_777 ?
O5 Ce2 C16 71.46(10) . 2_777 ?
O14 Ce2 C16 146.54(10) . 2_777 ?
O8 Ce2 C16 23.43(10) 2_777 2_777 ?
O9 Ce2 C16 125.45(9) . 2_777 ?
O13 Ce2 C16 93.97(9) . 2_777 ?
O10 Ce2 C16 77.17(9) . 2_777 ?
O7 Ce2 C16 24.78(9) 2_777 2_777 ?
O3 Ce2 K1 71.65(8) 1_556 2_667 ?
O4 Ce2 K1 94.58(8) 2_676 2_667 ?
O5 Ce2 K1 108.46(8) . 2_667 ?
O14 Ce2 K1 37.51(6) . 2_667 ?
O8 Ce2 K1 149.16(7) 2_777 2_667 ?
O9 Ce2 K1 59.10(6) . 2_667 ?
O13 Ce2 K1 93.09(6) . 2_667 ?
O10 Ce2 K1 108.02(6) . 2_667 ?
O7 Ce2 K1 162.63(6) 2_777 2_667 ?
C16 Ce2 K1 172.58(7) 2_777 2_667 ?
O3W K1 O2 123.89(12) . 2_666 ?
O3W K1 O6 95.27(13) . 2_767 ?
O2 K1 O6 118.64(11) 2_666 2_767 ?
O3W K1 O2W 85.80(12) . . ?
O2 K1 O2W 133.40(10) 2_666 . ?
O6 K1 O2W 89.15(10) 2_767 . ?
O3W K1 O1W 154.25(11) . . ?
O2 K1 O1W 64.65(9) 2_666 . ?
O6 K1 O1W 100.65(10) 2_767 . ?
O2W K1 O1W 74.42(10) . . ?
O3W K1 O14 73.61(11) . 2_667 ?
O2 K1 O14 76.70(9) 2_666 2_667 ?
O6 K1 O14 164.63(10) 2_767 2_667 ?
O2W K1 O14 79.63(9) . 2_667 ?
O1W K1 O14 86.52(9) . 2_667 ?
O3W K1 Ce2 41.49(10) . 2_667 ?
O2 K1 Ce2 99.47(7) 2_666 2_667 ?
O6 K1 Ce2 135.46(8) 2_767 2_667 ?
O2W K1 Ce2 79.39(7) . 2_667 ?
O1W K1 Ce2 116.86(7) . 2_667 ?
O14 K1 Ce2 32.16(5) 2_667 2_667 ?
O3W K1 K1 121.60(10) . 2_767 ?
O2 K1 K1 113.70(7) 2_666 2_767 ?
O6 K1 K1 62.72(7) 2_767 2_767 ?
O2W K1 K1 44.45(7) . 2_767 ?
O1W K1 K1 52.00(6) . 2_767 ?
O14 K1 K1 113.68(7) 2_667 2_767 ?
Ce2 K1 K1 123.49(3) 2_667 2_767 ?
C1 O1 Ce1 163.7(3) . . ?
C1 O2 Ce1 110.5(2) . 2_666 ?
C1 O2 K1 137.7(2) . 2_666 ?
Ce1 O2 K1 111.64(10) 2_666 2_666 ?
C8 O3 Ce2 176.0(3) . 1_554 ?
C8 O4 Ce2 134.1(3) . 2_676 ?
C9 O5 Ce2 141.5(3) . . ?
C9 O6 K1 147.9(3) . 2_767 ?
C16 O7 Ce1 166.0(3) . 2_777 ?
C16 O7 Ce2 90.5(2) . 2_777 ?
Ce1 O7 Ce2 99.53(9) 2_777 2_777 ?
C16 O8 Ce2 100.6(2) . 2_777 ?
C17 O9 Ce2 95.1(2) . . ?
C17 O10 Ce1 138.3(2) . . ?
C17 O10 Ce2 91.3(2) . . ?
Ce1 O10 Ce2 102.01(9) . . ?
C24 O11 Ce1 141.6(2) . 1_455 ?
C24 O12 Ce1 142.4(3) . 2_566 ?
C25 O13 Ce2 120.2(2) . . ?
C25 O13 Ce1 139.9(2) . . ?
Ce2 O13 Ce1 99.49(9) . . ?
C25 O14 Ce2 123.3(2) 2_667 . ?
C25 O14 K1 117.5(2) 2_667 2_667 ?
Ce2 O14 K1 110.33(10) . 2_667 ?
Ce1 O1W K1 103.94(10) . . ?

loop_
_geom_bond_atom_site_label_1
_geom_bond_atom_site_label_2
_geom_bond_distance
_geom_bond_site_symmetry_2
_geom_bond_publ_flag
C1 O1 1.251(5) . ?
C1 O2 1.275(5) . ?
C1 C2 1.484(5) . ?
C2 C7 1.391(6) . ?
C2 C3 1.398(5) . ?
C3 C4 1.378(5) . ?
C4 C5 1.396(6) . ?
C4 C8 1.503(5) . ?
C5 C6 1.376(7) . ?
C6 C7 1.381(7) . ?
C8 O4 1.249(5) . ?
C8 O3 1.256(5) . ?
C9 O5 1.257(5) . ?
C9 O6 1.272(5) . ?
C9 C10 1.506(5) . ?
C10 C15 1.395(6) . ?
C10 C11 1.398(5) . ?
C11 C12 1.398(5) . ?
C12 C13 1.394(6) . ?
C12 C16 1.507(5) . ?
C13 C14 1.388(6) . ?
C14 C15 1.379(6) . ?
C16 O8 1.239(5) . ?
C16 O7 1.284(5) . ?
C16 Ce2 3.064(4) 2_777 ?
C17 O9 1.257(5) . ?
C17 O10 1.282(4) . ?
C17 C18 1.484(5) . ?
C18 C23 1.395(5) . ?
C18 C19 1.398(5) . ?
C19 C20 1.387(5) . ?
C20 C21 1.401(5) . ?
C20 C24 1.498(5) . ?
C21 C22 1.378(6) . ?
C22 C23 1.388(6) . ?
C24 O11 1.252(5) . ?
C24 O12 1.269(4) . ?
C25 O14 1.247(4) 2_667 ?
C25 O13 1.262(4) . ?
C25 C25 1.569(7) 2_667 ?
Ce1 O1 2.395(3) . ?
Ce1 O11 2.424(3) 1_655 ?
Ce1 O12 2.441(3) 2_566 ?
Ce1 O2 2.472(3) 2_666 ?
Ce1 O10 2.499(3) . ?
Ce1 O7 2.505(3) 2_777 ?
Ce1 O1W 2.577(3) . ?
Ce1 O13 2.656(3) . ?
Ce2 O3 2.362(3) 1_556 ?
Ce2 O4 2.451(3) 2_676 ?
Ce2 O5 2.472(3) . ?
Ce2 O14 2.540(3) . ?
Ce2 O8 2.583(3) 2_777 ?
Ce2 O9 2.616(3) . ?
Ce2 O13 2.626(3) . ?
Ce2 O10 2.686(3) . ?
Ce2 O7 2.771(3) 2_777 ?
Ce2 C16 3.064(4) 2_777 ?
Ce2 K1 4.4746(11) 2_667 ?
K1 O3W 2.632(4) . ?
K1 O2 2.655(3) 2_666 ?
K1 O6 2.698(3) 2_767 ?
K1 O2W 2.761(4) . ?
K1 O1W 2.806(3) . ?
K1 O14 2.906(3) 2_667 ?
K1 Ce2 4.4746(10) 2_667 ?
K1 K1 5.015(2) 2_767 ?
O2 Ce1 2.472(3) 2_666 ?
O2 K1 2.655(3) 2_666 ?
O3 Ce2 2.362(3) 1_554 ?
O4 Ce2 2.451(3) 2_676 ?
O6 K1 2.698(3) 2_767 ?
O7 Ce1 2.505(3) 2_777 ?
O7 Ce2 2.771(3) 2_777 ?
O8 Ce2 2.583(3) 2_777 ?
O11 Ce1 2.424(3) 1_455 ?
O12 Ce1 2.441(3) 2_566 ?
O14 C25 1.247(4) 2_667 ?
O14 K1 2.906(3) 2_667 ?
